data_4342605
loop_
_publ_author_name
'Zhang, Jiji'
'Fu, Xiaodu'
'Lin, Zhenyang'
'Xie, Zuowei'

_publ_section_title
;
 Supercarborane radical anions with 2n + 3 electron counts: a combined
 experimental and theoretical study.
;
_journal_issue 4
_journal_name_full 'Inorganic chemistry'
_journal_page_first 1965
_journal_page_last 1973
_journal_paper_doi 10.1021/ic502866h
_journal_volume 54
_journal_year 2015
_chemical_formula_sum 'C32 H63 B11 Na O8'
_chemical_formula_weight 717.72
_chemical_name_systematic
; 
 ? 
;
_space_group_IT_number 19
_symmetry_cell_setting orthorhombic
_symmetry_space_group_name_Hall 'P 2ac 2ab'
_symmetry_space_group_name_H-M 'P 21 21 21'
_atom_sites_solution_hydrogens geom
_atom_sites_solution_primary direct
_atom_sites_solution_secondary difmap
_audit_creation_method SHELXL-97
_cell_angle_alpha 90.00
_cell_angle_beta 90.00
_cell_angle_gamma 90.00
_cell_formula_units_Z 4
_cell_length_a 9.8055(10)
_cell_length_b 12.1666(13)
_cell_length_c 34.318(4)
_cell_measurement_reflns_used 360
_cell_measurement_temperature 293(2)
_cell_measurement_theta_max 15
_cell_measurement_theta_min 15
_cell_volume 4094.1(8)
_computing_cell_refinement 'BRUKER KAPPA APEXII DUO DIFFRACTOMETER'
_computing_data_collection 'BRUKER KAPPA APEXII DUO DIFFRACTOMETER'
_computing_data_reduction 'BRUKER KAPPA APEXII DUO DIFFRACTOMETER'
_computing_molecular_graphics 'SIEMENS SHELXTL'
_computing_publication_material 'SIEMENS SHELXTL'
_computing_structure_refinement 'SHELXL-97 (Sheldrick, 2008)'
_computing_structure_solution 'SHELXS-97 (Sheldrick, 2008)'
_diffrn_ambient_temperature 293(2)
_diffrn_measured_fraction_theta_full 0.999
_diffrn_measured_fraction_theta_max 0.999
_diffrn_measurement_device_type 'BRUKER KAPPA APEXII DUO DIFFRACTOMETER'
_diffrn_measurement_method 'PHI & OMEGA SCAN'
_diffrn_radiation_monochromator graphite
_diffrn_radiation_source 'fine-focus sealed tube'
_diffrn_radiation_type MoK\a
_diffrn_radiation_wavelength 0.71073
_diffrn_reflns_av_R_equivalents 0.0247
_diffrn_reflns_av_sigmaI/netI 0.0485
_diffrn_reflns_limit_h_max 11
_diffrn_reflns_limit_h_min -6
_diffrn_reflns_limit_k_max 14
_diffrn_reflns_limit_k_min -14
_diffrn_reflns_limit_l_max 37
_diffrn_reflns_limit_l_min -40
_diffrn_reflns_number 11181
_diffrn_reflns_theta_full 25.00
_diffrn_reflns_theta_max 25.00
_diffrn_reflns_theta_min 1.78
_exptl_absorpt_coefficient_mu 0.084
_exptl_absorpt_correction_T_max 1.00000
_exptl_absorpt_correction_T_min 0.593206
_exptl_absorpt_correction_type multi-scan
_exptl_crystal_colour red
_exptl_crystal_density_diffrn 1.164
_exptl_crystal_density_method 'not measured'
_exptl_crystal_description block
_exptl_crystal_F_000 1540
_exptl_crystal_size_max 0.40
_exptl_crystal_size_mid 0.30
_exptl_crystal_size_min 0.20
_refine_diff_density_max 0.658
_refine_diff_density_min -0.355
_refine_diff_density_rms 0.057
_refine_ls_extinction_method none
_refine_ls_goodness_of_fit_ref 1.019
_refine_ls_hydrogen_treatment riding
_refine_ls_matrix_type full
_refine_ls_number_parameters 578
_refine_ls_number_reflns 6958
_refine_ls_number_restraints 59
_refine_ls_restrained_S_all 1.045
_refine_ls_R_factor_all 0.1104
_refine_ls_R_factor_gt 0.0887
_refine_ls_shift/su_max 0.006
_refine_ls_shift/su_mean 0.001
_refine_ls_structure_factor_coef Fsqd
_refine_ls_weighting_details 'calc w=1/[\s^2^(Fo^2^)+(0.1599P)^2^+2.2656P] where P=(Fo^2^+2Fc^2^)/3'
_refine_ls_weighting_scheme calc
_refine_ls_wR_factor_gt 0.2382
_refine_ls_wR_factor_ref 0.2608
_reflns_number_gt 5329
_reflns_number_total 6958
_reflns_threshold_expression >2sigma(I)
_cod_data_source_file ic502866h_si_001.cif
_cod_data_source_block '[2d][(18-c-6)Na(THF)2]'
_cod_depositor_comments
;
The following automatic conversions were performed:

'_symmetry_cell_setting' value 'Orthorhombic' changed to
'orthorhombic' according to
/usr/data/users/saulius/crontab/automatic-downloads/current/ACS/lib/dictionaries/cif_core.dic
dictionary named 'cif_core.dic' version 2.4.2 from 2011-04-26.

Automatic conversion script
Id: cif_fix_values 3086 2015-02-26 13:12:21Z robertas 
;
_cod_original_cell_volume 4094.1(7)
_cod_original_sg_symbol_H-M P2(1)2(1)2(1)
_cod_database_code 4342605

loop_
_symmetry_equiv_pos_as_xyz
'x, y, z'
'-x+1/2, -y, z+1/2'
'-x, y+1/2, -z+1/2'
'x+1/2, -y+1/2, -z'

loop_
_atom_site_label
_atom_site_type_symbol
_atom_site_fract_x
_atom_site_fract_y
_atom_site_fract_z
_atom_site_U_iso_or_equiv
_atom_site_adp_type
_atom_site_occupancy
_atom_site_symmetry_multiplicity
_atom_site_calc_flag
_atom_site_refinement_flags
_atom_site_disorder_assembly
_atom_site_disorder_group
Na1 Na 0.04240(16) 0.97531(16) 0.34434(5) 0.0507(5) Uani 1 1 d . . .
O1 O -0.1847(4) 0.9788(3) 0.32171(11) 0.0682(10) Uani 1 1 d . A .
O2 O 0.2590(4) 0.9779(3) 0.37267(13) 0.0792(13) Uani 1 1 d D A .
C1 C 0.5123(5) 0.3817(3) 0.42759(12) 0.0410(9) Uani 1 1 d . . .
C2 C 0.6087(4) 0.4723(3) 0.43380(12) 0.0421(9) Uani 1 1 d . . .
C11 C 0.4779(6) 0.3167(4) 0.46333(15) 0.0612(13) Uani 1 1 d . . .
H11A H 0.4179 0.3599 0.4798 0.073 Uiso 1 1 calc R . .
H11B H 0.4291 0.2507 0.4557 0.073 Uiso 1 1 calc R . .
C12 C 0.6017(7) 0.2850(5) 0.48613(17) 0.0779(18) Uani 1 1 d . . .
H12A H 0.6484 0.2261 0.4725 0.093 Uiso 1 1 calc R . .
H12B H 0.5732 0.2569 0.5113 0.093 Uiso 1 1 calc R . .
C13 C 0.6999(8) 0.3779(6) 0.4924(2) 0.094(2) Uani 1 1 d . . .
H13A H 0.7104 0.3893 0.5202 0.112 Uiso 1 1 calc R . .
H13B H 0.7881 0.3564 0.4822 0.112 Uiso 1 1 calc R . .
C14 C 0.6598(6) 0.4837(4) 0.47422(15) 0.0662(14) Uani 1 1 d . . .
H14A H 0.5894 0.5176 0.4900 0.079 Uiso 1 1 calc R . .
H14B H 0.7381 0.5324 0.4742 0.079 Uiso 1 1 calc R . .
C15 C 0.3107(4) 0.5529(3) 0.43816(12) 0.0399(9) Uani 1 1 d . . .
C16 C 0.3265(5) 0.6530(3) 0.45675(13) 0.0500(11) Uani 1 1 d . . .
H16A H 0.4054 0.6932 0.4520 0.060 Uiso 1 1 calc R . .
C17 C 0.2322(7) 0.6955(5) 0.48171(15) 0.0672(16) Uani 1 1 d . . .
H17A H 0.2475 0.7627 0.4938 0.081 Uiso 1 1 calc R . .
C18 C 0.1134(7) 0.6374(5) 0.48882(15) 0.0746(19) Uani 1 1 d . . .
H18A H 0.0468 0.6668 0.5051 0.090 Uiso 1 1 calc R . .
C19 C 0.0942(6) 0.5371(6) 0.47196(18) 0.0758(17) Uani 1 1 d . . .
H19A H 0.0159 0.4970 0.4776 0.091 Uiso 1 1 calc R . .
C20 C 0.1905(5) 0.4942(4) 0.44653(16) 0.0588(13) Uani 1 1 d . . .
H20A H 0.1755 0.4262 0.4349 0.071 Uiso 1 1 calc R . .
C21 C -0.2396(9) 0.8875(6) 0.3024(3) 0.117(3) Uani 1 1 d . . .
H21A H -0.2698 0.8332 0.3212 0.140 Uiso 1 1 calc R A .
H21B H -0.1709 0.8540 0.2859 0.140 Uiso 1 1 calc R . .
C22 C -0.3526(11) 0.9241(10) 0.2793(4) 0.177(6) Uani 1 1 d . A .
H22A H -0.4351 0.8862 0.2873 0.212 Uiso 1 1 calc R . .
H22B H -0.3361 0.9077 0.2520 0.212 Uiso 1 1 calc R . .
C23 C -0.3692(8) 1.0415(6) 0.2845(2) 0.100(2) Uani 1 1 d . . .
H23A H -0.4541 1.0579 0.2978 0.120 Uiso 1 1 calc R A .
H23B H -0.3683 1.0792 0.2596 0.120 Uiso 1 1 calc R . .
C24 C -0.2506(7) 1.0743(5) 0.3085(2) 0.0808(18) Uani 1 1 d . A .
H24A H -0.1881 1.1184 0.2932 0.097 Uiso 1 1 calc R . .
H24B H -0.2809 1.1178 0.3306 0.097 Uiso 1 1 calc R . .
C25 C 0.3007(11) 0.8951(8) 0.3988(5) 0.277(12) Uani 1 1 d D . .
H25A H 0.2816 0.8230 0.3881 0.332 Uiso 1 1 calc R A .
H25B H 0.2531 0.9024 0.4234 0.332 Uiso 1 1 calc R . .
C26 C 0.4528(10) 0.9103(8) 0.4045(4) 0.200(8) Uani 1 1 d D A .
H26A H 0.4837 0.8776 0.4287 0.240 Uiso 1 1 calc R . .
H26B H 0.5045 0.8797 0.3830 0.240 Uiso 1 1 calc R . .
C27 C 0.4621(11) 1.0257(7) 0.4055(4) 0.177(6) Uani 1 1 d D . .
H27A H 0.5494 1.0511 0.3957 0.212 Uiso 1 1 calc R A .
H27B H 0.4483 1.0539 0.4317 0.212 Uiso 1 1 calc R . .
C28 C 0.3462(10) 1.0583(7) 0.3786(5) 0.201(8) Uani 1 1 d D A .
H28A H 0.2983 1.1205 0.3897 0.241 Uiso 1 1 calc R . .
H28B H 0.3838 1.0813 0.3537 0.241 Uiso 1 1 calc R . .
B3 B 0.4186(5) 0.5089(3) 0.40859(14) 0.0371(10) Uani 1 1 d . . .
B4 B 0.4124(5) 0.3629(4) 0.39070(16) 0.0431(11) Uani 1 1 d . . .
H4 H 0.3272 0.3067 0.3968 0.052 Uiso 1 1 calc R . .
B5 B 0.5926(5) 0.3264(4) 0.38768(15) 0.0444(11) Uani 1 1 d . . .
H5 H 0.6373 0.2458 0.3947 0.053 Uiso 1 1 calc R . .
B6 B 0.7149(5) 0.4664(4) 0.39578(16) 0.0484(12) Uani 1 1 d . . .
H6 H 0.8214 0.4587 0.4055 0.058 Uiso 1 1 calc R . .
B7 B 0.5980(5) 0.5808(4) 0.40597(16) 0.0440(11) Uani 1 1 d . . .
H7 H 0.6206 0.6572 0.4218 0.053 Uiso 1 1 calc R . .
B8 B 0.3830(6) 0.4698(5) 0.35787(15) 0.0525(13) Uani 1 1 d . . .
H8 H 0.2802 0.4792 0.3455 0.063 Uiso 1 1 calc R . .
B9 B 0.4951(6) 0.3588(5) 0.34549(16) 0.0557(14) Uani 1 1 d . . .
H9 H 0.4698 0.2945 0.3242 0.067 Uiso 1 1 calc R . .
B10 B 0.6635(6) 0.4101(5) 0.35022(17) 0.0564(14) Uani 1 1 d . . .
H10 H 0.7466 0.3724 0.3334 0.068 Uiso 1 1 calc R . .
B11 B 0.6589(6) 0.5557(5) 0.35805(18) 0.0569(15) Uani 1 1 d . . .
H11 H 0.7311 0.6126 0.3441 0.068 Uiso 1 1 calc R . .
B12 B 0.4841(6) 0.5874(4) 0.36715(16) 0.0512(13) Uani 1 1 d . . .
H12 H 0.4414 0.6692 0.3611 0.061 Uiso 1 1 calc R . .
B13 B 0.5296(7) 0.4931(6) 0.33013(17) 0.0664(17) Uani 1 1 d . . .
H13 H 0.5217 0.5134 0.2990 0.080 Uiso 1 1 calc R . .
O3 O 0.1086(13) 0.7637(7) 0.3255(3) 0.088(3) Uani 0.577(6) 1 d PU A 1
O4 O -0.0390(9) 0.8076(7) 0.3894(2) 0.080(2) Uani 0.577(6) 1 d PU A 1
O5 O -0.0544(8) 1.0215(7) 0.4140(2) 0.085(2) Uani 0.577(6) 1 d PU A 1
O6 O 0.0252(9) 1.1741(6) 0.3599(2) 0.077(2) Uani 0.577(6) 1 d PU A 1
O7 O 0.1068(11) 1.1312(8) 0.2878(3) 0.097(3) Uani 0.577(6) 1 d PU A 1
O8 O 0.122(2) 0.9105(9) 0.2682(5) 0.184(8) Uani 0.577(6) 1 d PU A 1
C29 C 0.0515(14) 0.6792(10) 0.3467(4) 0.083(3) Uani 0.577(6) 1 d PDU A 1
H29A H 0.1198 0.6227 0.3508 0.100 Uiso 0.577(6) 1 calc PR A 1
H29B H -0.0222 0.6470 0.3317 0.100 Uiso 0.577(6) 1 calc PR A 1
C31 C -0.0778(19) 0.8385(11) 0.4255(5) 0.114(4) Uani 0.577(6) 1 d PDU A 1
H31A H 0.0016 0.8372 0.4423 0.137 Uiso 0.577(6) 1 calc PR A 1
H31B H -0.1417 0.7844 0.4354 0.137 Uiso 0.577(6) 1 calc PR A 1
C33 C -0.0971(19) 1.1223(12) 0.4131(7) 0.137(9) Uani 0.577(6) 1 d PDU A 1
H33A H -0.1183 1.1425 0.4397 0.165 Uiso 0.577(6) 1 calc PR A 1
H33B H -0.1829 1.1218 0.3990 0.165 Uiso 0.577(6) 1 calc PR A 1
C35 C 0.0709(16) 1.2586(13) 0.3376(4) 0.076(3) Uani 0.577(6) 1 d PDU A 1
H35A H 0.1334 1.3020 0.3532 0.091 Uiso 0.577(6) 1 calc PR A 1
H35B H -0.0063 1.3052 0.3313 0.091 Uiso 0.577(6) 1 calc PR A 1
C37 C 0.1882(19) 1.0996(11) 0.2554(4) 0.111(5) Uani 0.577(6) 1 d PDU A 1
H37A H 0.2830 1.0925 0.2631 0.133 Uiso 0.577(6) 1 calc PR A 1
H37B H 0.1819 1.1540 0.2348 0.133 Uiso 0.577(6) 1 calc PR A 1
C39 C 0.204(2) 0.8395(11) 0.2657(4) 0.120(6) Uani 0.577(6) 1 d PDU A 1
H39A H 0.2937 0.8700 0.2701 0.144 Uiso 0.577(6) 1 calc PR A 1
H39B H 0.2015 0.8099 0.2395 0.144 Uiso 0.577(6) 1 calc PR A 1
O3' O 0.0285(10) 0.7749(6) 0.3554(3) 0.060(3) Uani 0.423(6) 1 d PU A 2
O4' O -0.0656(9) 0.9130(7) 0.4117(2) 0.055(2) Uani 0.423(6) 1 d PU A 2
O5' O -0.0549(9) 1.1342(8) 0.3931(2) 0.052(2) Uani 0.423(6) 1 d PU A 2
O6' O 0.1039(10) 1.1949(8) 0.3322(3) 0.053(2) Uani 0.423(6) 1 d PU A 2
O7' O 0.0983(13) 1.0632(10) 0.2667(3) 0.078(3) Uani 0.423(6) 1 d PU A 2
O8' O 0.145(2) 0.8408(12) 0.2873(4) 0.129(6) Uani 0.423(6) 1 d PU A 2
C29' C 0.115(2) 0.704(2) 0.3345(7) 0.084(6) Uani 0.423(6) 1 d PU A 2
H29C H 0.0636 0.6374 0.3289 0.101 Uiso 0.423(6) 1 calc PR A 2
H29D H 0.1891 0.6831 0.3516 0.101 Uiso 0.423(6) 1 calc PR A 2
C31' C -0.1330(18) 0.8131(16) 0.4079(5) 0.088(6) Uani 0.423(6) 1 d PU A 2
H31C H -0.2109 0.8204 0.3907 0.106 Uiso 0.423(6) 1 calc PR A 2
H31D H -0.1644 0.7872 0.4331 0.106 Uiso 0.423(6) 1 calc PR A 2
C33' C -0.098(2) 1.0994(16) 0.4300(5) 0.080(7) Uani 0.423(6) 1 d PU A 2
H33C H -0.1761 1.1431 0.4382 0.096 Uiso 0.423(6) 1 calc PR A 2
H33D H -0.0257 1.1100 0.4487 0.096 Uiso 0.423(6) 1 calc PR A 2
C35' C 0.031(2) 1.2743(16) 0.3552(7) 0.073(5) Uani 0.423(6) 1 d PU A 2
H35C H -0.0503 1.2983 0.3415 0.088 Uiso 0.423(6) 1 calc PR A 2
H35D H 0.0879 1.3380 0.3600 0.088 Uiso 0.423(6) 1 calc PR A 2
C37' C 0.190(3) 1.1488(15) 0.2741(5) 0.079(5) Uani 0.423(6) 1 d PU A 2
H37C H 0.2731 1.1178 0.2845 0.095 Uiso 0.423(6) 1 calc PR A 2
H37D H 0.2120 1.1839 0.2495 0.095 Uiso 0.423(6) 1 calc PR A 2
C39' C 0.229(2) 0.922(3) 0.2627(8) 0.132(9) Uani 0.423(6) 1 d PU A 2
H39C H 0.2857 0.9668 0.2794 0.158 Uiso 0.423(6) 1 calc PR A 2
H39D H 0.2870 0.8821 0.2447 0.158 Uiso 0.423(6) 1 calc PR A 2
C30 C -0.0048(11) 0.7161(6) 0.3869(2) 0.111(3) Uani 1 1 d DU . .
H30A H -0.0822 0.6699 0.3933 0.134 Uiso 1 1 calc R A 1
H30B H 0.0650 0.7028 0.4063 0.134 Uiso 1 1 calc R A 1
C32 C -0.1460(9) 0.9555(9) 0.4285(2) 0.120(3) Uani 1 1 d DU . .
H32A H -0.2298 0.9586 0.4135 0.144 Uiso 1 1 calc R A 1
H32B H -0.1659 0.9741 0.4554 0.144 Uiso 1 1 calc R A 1
C34 C -0.0110(12) 1.2180(7) 0.3958(2) 0.110(3) Uani 1 1 d DU . .
H34A H -0.0648 1.2844 0.3929 0.132 Uiso 1 1 calc R A 1
H34B H 0.0685 1.2335 0.4117 0.132 Uiso 1 1 calc R A 1
C36 C 0.1430(11) 1.2284(7) 0.2996(3) 0.122(3) Uani 1 1 d DU . .
H36A H 0.1204 1.2821 0.2797 0.147 Uiso 1 1 calc R A 1
H36B H 0.2409 1.2301 0.3035 0.147 Uiso 1 1 calc R A 1
C38 C 0.1328(15) 0.9897(8) 0.2415(3) 0.159(5) Uani 1 1 d DU . .
H38A H 0.0431 1.0020 0.2304 0.191 Uiso 1 1 calc R A 1
H38B H 0.1912 0.9632 0.2207 0.191 Uiso 1 1 calc R A 1
C40 C 0.1792(12) 0.7448(8) 0.2950(3) 0.140(4) Uani 1 1 d DU . .
H40A H 0.1356 0.6852 0.2810 0.167 Uiso 1 1 calc R A 1
H40B H 0.2677 0.7183 0.3034 0.167 Uiso 1 1 calc R A 1

loop_
_atom_site_aniso_label
_atom_site_aniso_U_11
_atom_site_aniso_U_22
_atom_site_aniso_U_33
_atom_site_aniso_U_23
_atom_site_aniso_U_13
_atom_site_aniso_U_12
Na1 0.0404(9) 0.0620(10) 0.0498(9) 0.0054(9) -0.0113(7) -0.0051(8)
O1 0.065(2) 0.0572(19) 0.082(2) -0.0102(19) -0.036(2) 0.0040(18)
O2 0.065(2) 0.0540(19) 0.118(3) 0.029(2) -0.053(2) -0.0170(18)
C1 0.047(2) 0.037(2) 0.039(2) 0.0013(16) 0.005(2) -0.0007(18)
C2 0.048(2) 0.036(2) 0.042(2) 0.0024(18) -0.0077(19) 0.0074(19)
C11 0.075(3) 0.047(3) 0.061(3) 0.011(2) 0.015(3) 0.002(2)
C12 0.099(5) 0.071(4) 0.063(3) 0.030(3) 0.015(3) 0.015(4)
C13 0.092(5) 0.114(5) 0.074(4) 0.038(4) -0.027(4) 0.016(5)
C14 0.082(3) 0.060(3) 0.057(3) -0.010(2) -0.023(3) 0.005(3)
C15 0.042(2) 0.039(2) 0.039(2) 0.0006(17) 0.0002(18) 0.0044(18)
C16 0.065(3) 0.036(2) 0.049(3) -0.0095(19) -0.006(2) 0.008(2)
C17 0.098(5) 0.052(3) 0.051(3) -0.006(2) 0.000(3) 0.022(3)
C18 0.092(4) 0.089(4) 0.043(3) 0.003(3) 0.013(3) 0.053(4)
C19 0.056(3) 0.090(4) 0.082(4) 0.004(3) 0.028(3) 0.019(3)
C20 0.048(2) 0.051(3) 0.078(3) -0.006(2) 0.011(3) -0.003(2)
C21 0.099(5) 0.082(5) 0.169(8) -0.062(5) -0.069(6) 0.023(4)
C22 0.126(7) 0.190(11) 0.215(12) -0.133(9) -0.119(8) 0.080(7)
C23 0.088(5) 0.094(5) 0.118(6) 0.010(4) -0.052(4) 0.007(4)
C24 0.074(4) 0.076(4) 0.093(4) 0.012(3) -0.029(4) 0.000(3)
C25 0.218(13) 0.104(7) 0.51(3) 0.141(12) -0.276(18) -0.077(8)
C26 0.141(9) 0.127(8) 0.333(18) 0.090(10) -0.177(11) -0.052(7)
C27 0.139(8) 0.104(6) 0.288(15) -0.026(8) -0.156(10) 0.032(6)
C28 0.117(7) 0.102(6) 0.39(2) 0.105(9) -0.150(11) -0.030(6)
B3 0.037(2) 0.030(2) 0.045(2) -0.0009(18) -0.007(2) 0.0008(18)
B4 0.037(2) 0.029(2) 0.064(3) -0.013(2) 0.001(2) -0.0028(19)
B5 0.040(3) 0.045(3) 0.048(3) -0.003(2) 0.000(2) 0.002(2)
B6 0.039(2) 0.042(2) 0.064(3) 0.005(2) -0.005(2) -0.002(2)
B7 0.039(3) 0.033(2) 0.059(3) 0.005(2) -0.004(2) -0.007(2)
B8 0.049(3) 0.065(3) 0.043(3) -0.009(3) -0.015(2) 0.009(3)
B9 0.053(3) 0.068(3) 0.046(3) -0.017(3) -0.008(3) 0.012(3)
B10 0.047(3) 0.070(3) 0.052(3) 0.001(3) 0.010(3) 0.011(3)
B11 0.050(3) 0.061(3) 0.060(3) 0.023(3) 0.007(3) -0.005(3)
B12 0.053(3) 0.051(3) 0.049(3) 0.019(2) -0.005(3) 0.005(2)
B13 0.069(4) 0.089(4) 0.042(3) 0.014(3) -0.003(3) 0.017(3)
O3 0.140(9) 0.060(5) 0.064(5) -0.010(4) -0.009(5) -0.007(5)
O4 0.068(5) 0.082(5) 0.089(5) 0.031(4) -0.001(4) -0.008(4)
O5 0.093(5) 0.089(5) 0.074(5) -0.004(4) 0.026(4) -0.013(4)
O6 0.098(6) 0.063(4) 0.072(4) 0.011(3) -0.010(4) 0.010(4)
O7 0.094(6) 0.082(5) 0.115(7) 0.018(5) 0.059(6) -0.004(5)
O8 0.31(2) 0.071(6) 0.173(11) 0.025(6) 0.177(14) 0.043(8)
C29 0.052(8) 0.046(6) 0.152(9) 0.001(5) -0.014(6) 0.009(5)
C31 0.119(9) 0.124(6) 0.099(7) 0.020(7) 0.034(7) -0.043(7)
C33 0.149(16) 0.146(9) 0.117(17) 0.027(14) 0.087(14) 0.092(10)
C35 0.065(10) 0.035(6) 0.129(10) 0.007(6) -0.008(7) -0.006(6)
C37 0.127(12) 0.117(8) 0.090(11) 0.058(6) 0.069(10) 0.018(9)
C39 0.176(17) 0.124(10) 0.061(8) -0.036(6) 0.057(9) 0.023(10)
O3' 0.074(6) 0.047(5) 0.059(5) 0.009(4) -0.011(5) 0.004(4)
O4' 0.049(5) 0.061(5) 0.055(5) 0.013(4) 0.005(4) -0.021(4)
O5' 0.050(5) 0.068(6) 0.037(5) -0.022(4) 0.001(4) -0.001(4)
O6' 0.064(5) 0.036(5) 0.059(5) 0.014(4) -0.008(5) 0.000(4)
O7' 0.096(8) 0.087(7) 0.050(5) -0.019(5) 0.023(6) 0.005(6)
O8' 0.203(17) 0.094(10) 0.089(9) -0.002(7) 0.029(10) 0.086(10)
C29' 0.044(10) 0.074(14) 0.133(17) 0.006(11) -0.029(10) 0.036(10)
C31' 0.071(10) 0.136(13) 0.058(8) 0.021(9) -0.017(8) -0.084(10)
C33' 0.088(11) 0.100(13) 0.052(9) -0.043(8) 0.051(9) -0.042(11)
C35' 0.045(10) 0.048(9) 0.127(16) -0.020(9) -0.015(10) 0.007(7)
C37' 0.105(14) 0.086(11) 0.047(9) -0.004(8) 0.025(9) 0.002(9)
C39' 0.097(13) 0.20(3) 0.097(16) 0.038(15) -0.055(12) 0.057(13)
C30 0.171(9) 0.072(4) 0.091(4) 0.032(3) -0.025(5) -0.054(5)
C32 0.088(5) 0.198(7) 0.075(4) 0.023(5) 0.037(4) -0.012(6)
C34 0.161(8) 0.079(4) 0.089(5) -0.029(4) 0.001(5) 0.038(5)
C36 0.138(8) 0.103(6) 0.127(7) 0.019(5) 0.032(6) -0.039(6)
C38 0.264(14) 0.121(6) 0.094(6) 0.013(5) 0.091(8) 0.033(7)
C40 0.152(9) 0.126(7) 0.141(8) 0.012(6) 0.048(7) 0.065(7)

loop_
_atom_type_symbol
_atom_type_description
_atom_type_scat_dispersion_real
_atom_type_scat_dispersion_imag
_atom_type_scat_source
C C 0.0033 0.0016 'International Tables Vol C Tables 4.2.6.8 and 6.1.1.4'
H H 0.0000 0.0000 'International Tables Vol C Tables 4.2.6.8 and 6.1.1.4'
B B 0.0013 0.0007 'International Tables Vol C Tables 4.2.6.8 and 6.1.1.4'
O O 0.0106 0.0060 'International Tables Vol C Tables 4.2.6.8 and 6.1.1.4'
Na Na 0.0362 0.0249 'International Tables Vol C Tables 4.2.6.8 and 6.1.1.4'

loop_
_geom_angle_atom_site_label_1
_geom_angle_atom_site_label_2
_geom_angle_atom_site_label_3
_geom_angle
O2 Na1 O1 174.35(18)
O2 Na1 O3' 90.0(2)
O1 Na1 O3' 90.9(2)
O2 Na1 O6 87.7(2)
O1 Na1 O6 89.4(2)
O3' Na1 O6 157.6(3)
O2 Na1 O5 87.0(2)
O1 Na1 O5 87.4(2)
O3' Na1 O5 93.0(3)
O6 Na1 O5 64.7(3)
O2 Na1 O4' 90.2(2)
O1 Na1 O4' 85.1(2)
O3' Na1 O4' 64.1(3)
O6 Na1 O4' 93.7(3)
O5 Na1 O4' 29.1(3)
O2 Na1 O4 92.3(2)
O1 Na1 O4 85.5(2)
O3' Na1 O4 31.2(3)
O6 Na1 O4 126.7(3)
O5 Na1 O4 62.1(3)
O4' Na1 O4 33.0(3)
O2 Na1 O5' 93.1(2)
O1 Na1 O5' 81.9(2)
O3' Na1 O5' 125.9(3)
O6 Na1 O5' 32.2(3)
O5 Na1 O5' 33.5(3)
O4' Na1 O5' 61.9(3)
O4 Na1 O5' 94.7(3)
O2 Na1 O3 84.0(3)
O1 Na1 O3 99.4(3)
O3' Na1 O3 28.3(3)
O6 Na1 O3 170.0(3)
O5 Na1 O3 120.1(3)
O4' Na1 O3 91.8(3)
O4 Na1 O3 59.3(3)
O5' Na1 O3 153.6(3)
O2 Na1 O8' 88.4(4)
O1 Na1 O8' 97.0(4)
O3' Na1 O8' 62.7(4)
O6 Na1 O8' 139.5(4)
O5 Na1 O8' 155.2(4)
O4' Na1 O8' 126.7(4)
O4 Na1 O8' 93.8(4)
O5' Na1 O8' 171.3(4)
O3 Na1 O8' 35.1(4)
O2 Na1 O6' 81.5(2)
O1 Na1 O6' 98.0(2)
O3' Na1 O6' 170.6(3)
O6 Na1 O6' 26.9(3)
O5 Na1 O6' 90.5(3)
O4' Na1 O6' 119.6(3)
O4 Na1 O6' 152.3(3)
O5' Na1 O6' 59.0(3)
O3 Na1 O6' 145.2(3)
O8' Na1 O6' 112.8(4)
O2 Na1 O7 94.3(3)
O1 Na1 O7 88.4(3)
O3' Na1 O7 142.3(3)
O6 Na1 O7 60.1(3)
O5 Na1 O7 124.6(3)
O4' Na1 O7 153.1(3)
O4 Na1 O7 170.8(3)
O5' Na1 O7 91.4(3)
O3 Na1 O7 115.0(3)
O8' Na1 O7 80.0(4)
O6' Na1 O7 35.8(3)
C21 O1 C24 109.1(4)
C21 O1 Na1 120.3(4)
C24 O1 Na1 123.7(3)
C28 O2 C25 104.2(5)
C28 O2 Na1 131.7(4)
C25 O2 Na1 121.3(4)
C2 C1 C11 115.0(4)
C2 C1 B4 127.6(3)
C11 C1 B4 115.5(4)
C2 C1 B5 96.6(3)
C11 C1 B5 123.3(4)
B4 C1 B5 66.3(3)
C2 C1 B3 75.6(3)
C11 C1 B3 126.7(4)
B4 C1 B3 63.7(3)
B5 C1 B3 105.4(3)
C1 C2 C14 115.1(4)
C1 C2 B7 118.7(4)
C14 C2 B7 119.6(4)
C1 C2 B6 104.8(3)
C14 C2 B6 121.6(4)
B7 C2 B6 67.6(3)
C12 C11 C1 112.4(5)
C11 C12 C13 113.7(5)
C14 C13 C12 115.0(5)
C2 C14 C13 113.7(5)
C16 C15 C20 116.5(4)
C16 C15 B3 121.7(4)
C20 C15 B3 121.8(4)
C17 C16 C15 123.2(5)
C16 C17 C18 119.2(5)
C19 C18 C17 119.9(5)
C18 C19 C20 120.6(6)
C19 C20 C15 120.5(5)
O1 C21 C22 108.2(6)
C21 C22 C23 109.0(7)
C22 C23 C24 104.3(6)
O1 C24 C23 108.5(5)
O2 C25 C26 106.3(7)
C27 C26 C25 100.9(9)
C26 C27 C28 101.4(7)
O2 C28 C27 112.7(6)
C15 B3 B12 124.4(3)
C15 B3 B8 125.2(3)
B12 B3 B8 57.7(3)
C15 B3 B4 121.0(3)
B12 B3 B4 104.5(3)
B8 B3 B4 55.9(3)
C15 B3 C1 112.4(3)
B12 B3 C1 121.2(3)
B8 B3 C1 101.8(3)
B4 B3 C1 50.4(2)
C15 B3 B7 118.9(3)
B12 B3 B7 54.4(3)
B8 B3 B7 104.0(3)
B4 B3 B7 115.7(3)
C1 B3 B7 86.9(3)
C1 B4 B8 120.1(3)
C1 B4 B9 114.7(4)
B8 B4 B9 61.7(3)
C1 B4 B5 59.5(3)
B8 B4 B5 107.8(4)
B9 B4 B5 59.6(3)
C1 B4 B3 65.9(3)
B8 B4 B3 60.8(3)
B9 B4 B3 107.6(4)
B5 B4 B3 102.6(3)
C1 B5 B9 108.4(3)
C1 B5 B10 122.0(4)
B9 B5 B10 59.7(3)
C1 B5 B4 54.2(3)
B9 B5 B4 58.1(3)
B10 B5 B4 106.2(4)
C1 B5 B6 80.7(3)
B9 B5 B6 103.6(4)
B10 B5 B6 53.8(3)
B4 B5 B6 110.3(3)
C2 B6 B11 110.5(4)
C2 B6 B10 121.7(4)
B11 B6 B10 60.5(3)
C2 B6 B7 55.2(3)
B11 B6 B7 58.8(3)
B10 B6 B7 106.4(4)
C2 B6 B5 77.4(3)
B11 B6 B5 102.8(3)
B10 B6 B5 53.9(3)
B7 B6 B5 106.4(3)
C2 B7 B12 121.8(4)
C2 B7 B11 112.4(4)
B12 B7 B11 61.0(3)
C2 B7 B6 57.2(3)
B12 B7 B6 106.8(4)
B11 B7 B6 58.9(3)
C2 B7 B3 70.8(3)
B12 B7 B3 58.8(3)
B11 B7 B3 105.5(3)
B6 B7 B3 103.3(3)
B4 B8 B13 109.7(4)
B4 B8 B12 113.2(3)
B13 B8 B12 60.4(4)
B4 B8 B9 59.4(3)
B13 B8 B9 59.2(4)
B12 B8 B9 107.9(4)
B4 B8 B3 63.2(3)
B13 B8 B3 108.5(4)
B12 B8 B3 60.9(3)
B9 B8 B3 107.6(3)
B13 B9 B4 109.2(4)
B13 B9 B10 61.2(4)
B4 B9 B10 109.9(4)
B13 B9 B5 110.4(4)
B4 B9 B5 62.2(3)
B10 B9 B5 60.2(3)
B13 B9 B8 59.1(3)
B4 B9 B8 58.9(3)
B10 B9 B8 106.5(4)
B5 B9 B8 107.7(4)
B9 B10 B6 118.7(4)
B9 B10 B5 60.1(3)
B6 B10 B5 72.3(3)
B9 B10 B11 109.8(4)
B6 B10 B11 59.7(3)
B5 B10 B11 116.6(4)
B9 B10 B13 58.8(4)
B6 B10 B13 109.2(4)
B5 B10 B13 108.3(4)
B11 B10 B13 58.9(4)
B13 B11 B7 109.6(4)
B13 B11 B6 110.8(4)
B7 B11 B6 62.3(3)
B13 B11 B12 59.9(3)
B7 B11 B12 58.5(3)
B6 B11 B12 107.6(4)
B13 B11 B10 60.6(4)
B7 B11 B10 108.5(4)
B6 B11 B10 59.8(3)
B12 B11 B10 105.3(4)
B7 B12 B13 111.0(4)
B7 B12 B8 117.4(4)
B13 B12 B8 59.2(3)
B7 B12 B11 60.5(3)
B13 B12 B11 59.5(3)
B8 B12 B11 109.4(4)
B7 B12 B3 66.8(3)
B13 B12 B3 108.0(4)
B8 B12 B3 61.4(3)
B11 B12 B3 111.1(4)
B8 B13 B9 61.7(4)
B8 B13 B11 111.4(4)
B9 B13 B11 112.3(4)
B8 B13 B12 60.4(3)
B9 B13 B12 109.9(4)
B11 B13 B12 60.7(3)
B8 B13 B10 107.5(4)
B9 B13 B10 60.0(3)
B11 B13 B10 60.5(3)
B12 B13 B10 105.9(4)
C40 O3 C29 121.3(10)
C40 O3 Na1 119.5(7)
C29 O3 Na1 118.7(7)
C30 O4 C31 114.5(9)
C30 O4 Na1 126.7(7)
C31 O4 Na1 113.6(8)
C33 O5 C32 111.6(10)
C33 O5 Na1 107.2(10)
C32 O5 Na1 117.6(7)
C35 O6 C34 107.1(9)
C35 O6 Na1 126.4(8)
C34 O6 Na1 125.6(6)
C36 O7 C37 109.6(10)
C36 O7 Na1 117.8(8)
C37 O7 Na1 119.2(7)
C39 O8 C38 115.3(12)
C39 O8 Na1 117.1(13)
C38 O8 Na1 116.9(7)
O3 C29 C30 113.5(9)
O4 C31 C32 115.6(12)
O5 C33 C34 122.8(12)
O6 C35 C36 116.9(12)
O7 C37 C38 106.4(11)
O8 C39 C40 113.2(14)
C30 O3' C29' 103.3(13)
C30 O3' Na1 131.7(7)
C29' O3' Na1 119.7(13)
C32 O4' C31' 96.9(12)
C32 O4' Na1 127.2(7)
C31' O4' Na1 111.0(9)
C34 O5' C33' 108.6(10)
C34 O5' Na1 124.5(7)
C33' O5' Na1 116.5(10)
C36 O6' C35' 115.2(12)
C36 O6' Na1 121.1(7)
C35' O6' Na1 117.1(10)
C38 O7' C37' 118.0(13)
C38 O7' Na1 114.0(8)
C37' O7' Na1 103.3(9)
C40 O8' C39' 125.1(17)
C40 O8' Na1 120.4(10)
C39' O8' Na1 101.9(14)
O3' C29' C40 119.0(17)
O4' C31' C30 105.6(11)
O5' C33' C32 110.2(11)
O6' C35' C34 108.5(14)
C36 C37' O7' 115.1(18)
C38 C39' O8' 107.1(18)
O4 C30 O3' 67.6(7)
O4 C30 C29 116.4(8)
O3' C30 C29 49.4(6)
O4 C30 C31' 34.4(6)
O3' C30 C31' 98.0(8)
C29 C30 C31' 140.0(9)
O4' C32 O5 66.3(7)
O4' C32 C31 40.5(7)
O5 C32 C31 103.8(10)
O4' C32 C33' 106.5(9)
O5 C32 C33' 40.4(7)
C31 C32 C33' 139.9(12)
O5' C34 O6 70.8(7)
O5' C34 C33 30.1(8)
O6 C34 C33 100.9(11)
O5' C34 C35' 114.7(10)
O6 C34 C35' 47.9(7)
C33 C34 C35' 142.0(14)
O6' C36 O7 84.0(8)
O6' C36 C37' 116.0(12)
O7 C36 C37' 42.0(9)
O6' C36 C35 34.2(6)
O7 C36 C35 110.9(10)
C37' C36 C35 149.4(13)
O7' C38 O8 91.1(9)
O7' C38 C39' 103.3(16)
O8 C38 C39' 45.0(12)
O7' C38 C37 43.4(7)
O8 C38 C37 116.6(13)
C39' C38 C37 96.5(16)
O8' C40 O3 82.0(11)
O8' C40 C39 37.3(8)
O3 C40 C39 118.9(10)
O8' C40 C29' 111.9(12)
O3 C40 C29' 30.0(7)
C39 C40 C29' 148.9(12)

loop_
_geom_bond_atom_site_label_1
_geom_bond_atom_site_label_2
_geom_bond_distance
Na1 O2 2.336(4)
Na1 O1 2.359(4)
Na1 O3' 2.471(8)
Na1 O6 2.482(7)
Na1 O5 2.633(7)
Na1 O4' 2.654(9)
Na1 O4 2.681(8)
Na1 O5' 2.728(8)
Na1 O3 2.733(10)
Na1 O8' 2.743(13)
Na1 O6' 2.770(9)
Na1 O7 2.785(9)
O1 C21 1.401(7)
O1 C24 1.404(7)
O2 C28 1.316(7)
O2 C25 1.409(7)
C1 C2 1.468(6)
C1 C11 1.498(6)
C1 B4 1.617(7)
C1 B5 1.718(6)
C1 B3 1.914(6)
C2 C14 1.482(6)
C2 B7 1.633(6)
C2 B6 1.671(7)
C11 C12 1.495(9)
C12 C13 1.500(10)
C13 C14 1.484(8)
C15 C16 1.383(6)
C15 C20 1.407(6)
C15 B3 1.561(6)
C16 C17 1.363(8)
C17 C18 1.384(9)
C18 C19 1.364(9)
C19 C20 1.388(7)
C21 C22 1.434(11)
C22 C23 1.448(13)
C23 C24 1.481(9)
C25 C26 1.516(9)
C26 C27 1.407(8)
C27 C28 1.518(8)
B3 B12 1.830(7)
B3 B8 1.838(7)
B3 B4 1.880(6)
B3 B7 1.966(7)
B4 B8 1.744(8)
B4 B9 1.752(8)
B4 B5 1.825(7)
B5 B9 1.779(8)
B5 B10 1.782(8)
B5 B6 2.102(7)
B6 B11 1.777(8)
B6 B10 1.780(8)
B6 B7 1.837(7)
B7 B12 1.740(7)
B7 B11 1.776(8)
B8 B13 1.748(9)
B8 B12 1.770(8)
B8 B9 1.792(8)
B9 B13 1.750(9)
B9 B10 1.773(9)
B10 B11 1.792(9)
B10 B13 1.793(8)
B11 B13 1.762(9)
B11 B12 1.784(8)
B12 B13 1.769(9)
O3 C40 1.275(13)
O3 C29 1.379(16)
O4 C30 1.165(11)
O4 C31 1.349(17)
O5 C33 1.296(17)
O5 C32 1.304(11)
O6 C35 1.358(17)
O6 C34 1.389(10)
O7 C36 1.299(13)
O7 C37 1.423(17)
O8 C39 1.18(2)
O8 C38 1.333(15)
C29 C30 1.549(9)
C31 C32 1.577(10)
C33 C34 1.555(10)
C35 C36 1.530(9)
C37 C38 1.520(10)
C39 C40 1.548(10)
O3' C30 1.336(11)
O3' C29' 1.41(2)
O4' C32 1.105(11)
O4' C31' 1.389(17)
O5' C34 1.110(11)
O5' C33' 1.401(18)
O6' C36 1.251(12)
O6' C35' 1.440(19)
O7' C38 1.290(14)
O7' C37' 1.40(3)
O8' C40 1.244(16)
O8' C39' 1.54(4)
C29' C40 1.57(3)
C31' C30 1.87(2)
C33' C32 1.81(2)
C35' C34 1.61(2)
C37' C36 1.383(19)
C39' C38 1.45(2)
